data_2012467
loop_
_publ_author_name
'Yaoyu Feng,'
'Ong, Say-Leong'
'Hu, Jiangyong'
'Ng, Wun-Jern'

_publ_section_title
;
 Aqua(nitrilotriacetato)(1,10-phenanthroline)iron(III) monohydrate: a
 seven-coordinate iron(III) complex
;
_journal_issue 1
_journal_name_full 'Acta Crystallographica Section C'
_journal_page_first m34
_journal_page_last m35
_journal_paper_doi 10.1107/S0108270101017036
_journal_volume 58
_journal_year 2002
_chemical_formula_iupac '[Fe(C6 H6 N O6)(C12 H8 N2)(H2 O)].H2 O'
_chemical_formula_moiety 'C18 H16 Fe N3 O7, H2 O'
_chemical_formula_sum 'C18 H18 Fe N3 O8'
_chemical_formula_weight 460.20
_chemical_name_systematic ?
_space_group_IT_number 14
_symmetry_cell_setting monoclinic
_symmetry_space_group_name_Hall '-P 2ybc'
_symmetry_space_group_name_H-M 'P 1 21/c 1'
_atom_sites_solution_hydrogens geom
_atom_sites_solution_primary direct
_atom_sites_solution_secondary difmap
_audit_creation_method SHELXL-97
_cell_angle_alpha 90.00
_cell_angle_beta 92.879(2)
_cell_angle_gamma 90.00
_cell_formula_units_Z 4
_cell_length_a 11.7051(5)
_cell_length_b 8.0381(3)
_cell_length_c 19.8739(7)
_cell_measurement_reflns_used 24260
_cell_measurement_temperature 293(2)
_cell_measurement_theta_max 27.91
_cell_measurement_theta_min 3.49
_cell_volume 1867.51(12)
_computing_cell_refinement 'HKL Scalepack (Otwinowski & Minor, 1997)'
_computing_data_collection 'KappaCCD (Nonius B. V., 1998)'
_computing_data_reduction 'HKL Denzo (Otwinowski & Minor, 1997) & maXus (Mackay et al., 1998)'
_computing_molecular_graphics 'Bruker SHELXTL V5.1 (Sheldrick, 1998)'
_computing_publication_material 'SHELXL97 (Sheldrick, 1997)'
_computing_structure_refinement 'SHELXL97 (Sheldrick, 1997)'
_computing_structure_solution 'SHELXS97 (Sheldrick, 1990)'
_diffrn_ambient_temperature 293(2)
_diffrn_detector_area_resol_mean .76
_diffrn_measured_fraction_theta_full .996
_diffrn_measured_fraction_theta_max .996
_diffrn_measurement_device_type 'NONIUS KappaCCD'
_diffrn_measurement_method '\w scans'
_diffrn_radiation_monochromator graphite
_diffrn_radiation_source 'fine-focus sealed tube'
_diffrn_radiation_type MoK\a
_diffrn_radiation_wavelength .71073
_diffrn_reflns_av_R_equivalents .0655
_diffrn_reflns_av_sigmaI/netI .0578
_diffrn_reflns_limit_h_max 15
_diffrn_reflns_limit_h_min -15
_diffrn_reflns_limit_k_max 10
_diffrn_reflns_limit_k_min -10
_diffrn_reflns_limit_l_max 26
_diffrn_reflns_limit_l_min -25
_diffrn_reflns_number 24260
_diffrn_reflns_theta_full 27.91
_diffrn_reflns_theta_max 27.91
_diffrn_reflns_theta_min 3.49
_diffrn_standards_decay_% 0
_diffrn_standards_interval_time 0
_diffrn_standards_number 0
_exptl_absorpt_coefficient_mu .863
_exptl_absorpt_correction_T_max .909
_exptl_absorpt_correction_T_min .789
_exptl_absorpt_correction_type empirical
_exptl_absorpt_process_details '(Blessing, 1995, 1997)'
_exptl_crystal_colour red
_exptl_crystal_density_diffrn 1.637
_exptl_crystal_density_method 'not measured'
_exptl_crystal_description polyhedron
_exptl_crystal_F_000 948
_exptl_crystal_size_max .27
_exptl_crystal_size_mid .16
_exptl_crystal_size_min .11
_refine_diff_density_max .504
_refine_diff_density_min -.421
_refine_ls_extinction_method none
_refine_ls_goodness_of_fit_ref 1.023
_refine_ls_hydrogen_treatment refall
_refine_ls_matrix_type full
_refine_ls_number_parameters 343
_refine_ls_number_reflns 4467
_refine_ls_number_restraints 0
_refine_ls_restrained_S_all 1.023
_refine_ls_R_factor_all .0743
_refine_ls_R_factor_gt .0400
_refine_ls_shift/su_max .001
_refine_ls_shift/su_mean .000
_refine_ls_structure_factor_coef Fsqd
_refine_ls_weighting_details 'calc w=1/[\s^2^(Fo^2^)+(0.0476P)^2^+0.1433P] where P=(Fo^2^+2Fc^2^)/3'
_refine_ls_weighting_scheme calc
_refine_ls_wR_factor_gt .0870
_refine_ls_wR_factor_ref .0975
_reflns_number_gt 3086
_reflns_number_total 4467
_reflns_threshold_expression >2\s(I)
_cod_data_source_file ta1352.cif
_cod_data_source_block I
_cod_original_sg_symbol_H-M 'P 21/c'
_cod_database_code 2012467
_cod_database_fobs_code 2012467

loop_
_symmetry_equiv_pos_as_xyz
'x, y, z'
'-x, y+1/2, -z+1/2'
'-x, -y, -z'
'x, -y-1/2, z-1/2'

loop_
_atom_site_label
_atom_site_fract_x
_atom_site_fract_y
_atom_site_fract_z
_atom_site_U_iso_or_equiv
_atom_site_adp_type
_atom_site_calc_flag
_atom_site_refinement_flags
_atom_site_occupancy
_atom_site_disorder_assembly
_atom_site_disorder_group
_atom_site_type_symbol
Fe .20451(3) .26301(3) .123392(15) .02161(11) Uani d . 1 . . Fe
O1 .28839(13) .05034(18) .15071(8) .0283(4) Uani d . 1 . . O
O2 .28711(15) -.22592(19) .14949(10) .0388(4) Uani d . 1 . . O
O3 .08277(13) .23425(17) .04966(7) .0267(4) Uani d . 1 . . O
O4 -.09738(15) .1759(2) .01638(8) .0418(4) Uani d . 1 . . O
O5 .16469(15) .3437(2) .21563(8) .0353(4) Uani d . 1 . . O
O6 .14334(16) .2722(2) .32247(8) .0413(5) Uani d . 1 . . O
O7 .17502(19) .5088(2) .09580(9) .0337(4) Uani d . 1 . . O
O8 .05410(18) .0701(2) .42309(12) .0444(5) Uani d . 1 . . O
N1 .37406(17) .3730(2) .15566(9) .0287(5) Uani d . 1 . . N
N2 .31620(16) .2314(2) .03656(9) .0262(4) Uani d . 1 . . N
N3 .06959(16) .0781(2) .16354(9) .0251(4) Uani d . 1 . . N
H1 .340(2) .454(3) .2449(13) .045(8) Uiso d . 1 . . H
H2 .529(3) .553(4) .2748(15) .071(10) Uiso d . 1 . . H
H3 .672(3) .527(4) .1961(15) .073(10) Uiso d . 1 . . H
H5 .717(3) .418(3) .0848(13) .047(9) Uiso d . 1 . . H
H6 .681(2) .292(3) -.0165(13) .043(8) Uiso d . 1 . . H
H8 .529(2) .160(3) -.0955(13) .050(8) Uiso d . 1 . . H
H9 .340(2) .079(3) -.1116(14) .053(8) Uiso d . 1 . . H
H10 .211(2) .117(3) -.0263(12) .042(8) Uiso d . 1 . . H
H13A .091(2) -.094(3) .0944(13) .040(7) Uiso d . 1 . . H
H13B .076(2) -.178(4) .1637(13) .049(8) Uiso d . 1 . . H
H15A -.069(2) .232(3) .1548(12) .036(7) Uiso d . 1 . . H
H15B -.098(2) .047(3) .1334(11) .032(7) Uiso d . 1 . . H
H17B .001(2) .080(3) .2557(12) .043(7) Uiso d . 1 . . H
H17A .122(2) -.011(3) .2557(12) .040(7) Uiso d . 1 . . H
H20 .083(3) .129(4) .3952(14) .051(10) Uiso d . 1 . . H
H21 .069(3) .109(4) .4611(17) .073(12) Uiso d . 1 . . H
H22 .214(3) .591(4) .1193(15) .079(11) Uiso d . 1 . . H
H23 .110(3) .531(4) .0908(16) .069(12) Uiso d . 1 . . H
C1 .4008(3) .4463(3) .21448(14) .0402(6) Uani d . 1 . . C
C2 .5106(3) .5040(4) .23225(17) .0526(8) Uani d . 1 . . C
C3 .5943(3) .4867(4) .18794(17) .0554(9) Uani d . 1 . . C
C4 .5701(2) .4103(3) .12480(14) .0418(7) Uani d . 1 . . C
C5 .6526(3) .3853(4) .07545(18) .0547(9) Uani d . 1 . . C
C6 .6247(3) .3126(4) .01623(18) .0532(8) Uani d . 1 . . C
C7 .5102(2) .2566(3) .00021(13) .0379(6) Uani d . 1 . . C
C8 .4760(3) .1794(4) -.06066(14) .0461(7) Uani d . 1 . . C
C9 .3655(3) .1299(4) -.07095(14) .0441(7) Uani d . 1 . . C
C10 .2876(2) .1575(3) -.02136(12) .0354(6) Uani d . 1 . . C
C11 .4272(2) .2796(3) .04767(12) .0289(5) Uani d . 1 . . C
C12 .4576(2) .3564(3) .11131(12) .0287(5) Uani d . 1 . . C
C13 .1083(2) -.0849(3) .13960(13) .0274(5) Uani d . 1 . . C
C14 .2375(2) -.0907(3) .14758(11) .0251(5) Uani d . 1 . . C
C15 -.0399(2) .1308(3) .13152(12) .0309(5) Uani d . 1 . . C
C16 -.0208(2) .1821(3) .05961(11) .0287(5) Uani d . 1 . . C
C17 .0738(2) .0869(3) .23721(11) .0302(5) Uani d . 1 . . C
C18 .1315(2) .2460(3) .26142(11) .0270(5) Uani d . 1 . . C

loop_
_atom_site_aniso_label
_atom_site_aniso_U_11
_atom_site_aniso_U_22
_atom_site_aniso_U_33
_atom_site_aniso_U_12
_atom_site_aniso_U_13
_atom_site_aniso_U_23
Fe .01980(18) .02124(17) .02356(17) -.00200(13) -.00100(12) -.00070(13)
O1 .0219(9) .0247(8) .0378(9) -.0034(7) -.0044(7) .0022(7)
O2 .0304(10) .0242(8) .0614(11) .0027(7) -.0021(9) -.0012(8)
O3 .0219(9) .0320(8) .0259(8) -.0017(7) -.0017(6) -.0010(7)
O4 .0270(10) .0580(11) .0392(10) -.0019(9) -.0103(8) -.0049(9)
O5 .0426(11) .0290(9) .0349(9) -.0087(8) .0087(8) -.0085(8)
O6 .0451(12) .0517(11) .0272(9) -.0026(9) .0037(8) -.0091(8)
O7 .0324(12) .0230(8) .0449(10) .0016(8) -.0073(9) .0018(8)
O8 .0452(13) .0447(11) .0427(12) -.0076(9) -.0034(10) .0027(11)
N1 .0270(12) .0257(10) .0328(11) -.0036(8) -.0061(9) .0014(9)
N2 .0208(10) .0289(10) .0287(10) .0004(8) -.0006(8) .0021(8)
N3 .0229(11) .0258(9) .0264(9) .0015(8) .0006(8) -.0030(8)
C1 .0395(17) .0394(14) .0404(15) -.0066(13) -.0106(13) -.0018(13)
C2 .047(2) .0532(18) .0554(18) -.0122(15) -.0236(17) -.0089(16)
C3 .0316(18) .0586(19) .073(2) -.0156(15) -.0228(17) .0024(16)
C4 .0233(15) .0418(15) .0594(17) -.0060(12) -.0079(13) .0111(13)
C5 .0227(17) .064(2) .077(2) -.0097(15) -.0028(16) .0150(18)
C6 .0267(17) .066(2) .068(2) .0020(15) .0142(16) .0162(18)
C7 .0254(14) .0427(15) .0462(15) .0035(12) .0061(11) .0107(12)
C8 .0363(18) .0581(17) .0455(16) .0122(14) .0171(14) .0024(15)
C9 .0404(19) .0567(17) .0355(14) .0045(14) .0063(13) -.0085(14)
C10 .0300(16) .0430(14) .0334(13) .0010(12) .0024(12) -.0045(12)
C11 .0218(13) .0271(11) .0377(13) .0013(10) -.0003(10) .0096(10)
C12 .0203(13) .0269(11) .0383(13) -.0015(10) -.0053(10) .0074(11)
C13 .0251(14) .0238(12) .0332(13) -.0031(10) -.0012(11) -.0050(11)
C14 .0248(13) .0237(11) .0266(11) -.0002(10) -.0002(10) .0003(9)
C15 .0178(13) .0338(13) .0409(14) -.0008(11) .0009(11) -.0012(12)
C16 .0224(14) .0292(12) .0340(13) .0016(10) -.0030(10) -.0069(10)
C17 .0312(15) .0332(13) .0263(12) -.0043(11) .0035(11) -.0017(10)
C18 .0218(12) .0319(12) .0278(12) .0043(10) .0047(9) -.0033(11)

loop_
_atom_type_symbol
_atom_type_description
_atom_type_scat_dispersion_real
_atom_type_scat_dispersion_imag
_atom_type_scat_source
C C .0033 .0016 'International Tables Vol C Tables 4.2.6.8 and 6.1.1.4'
H H .0000 .0000 'International Tables Vol C Tables 4.2.6.8 and 6.1.1.4'
N N .0061 .0033 'International Tables Vol C Tables 4.2.6.8 and 6.1.1.4'
O O .0106 .0060 'International Tables Vol C Tables 4.2.6.8 and 6.1.1.4'
Fe Fe .3463 .8444 'International Tables Vol C Tables 4.2.6.8 and 6.1.1.4'

loop_
_geom_angle_atom_site_label_1
_geom_angle_atom_site_label_2
_geom_angle_atom_site_label_3
_geom_angle
O3 Fe O5 120.80(7)
O3 Fe O1 114.48(6)
O5 Fe O1 99.09(7)
O3 Fe O7 79.28(7)
O5 Fe O7 83.76(7)
O1 Fe O7 160.68(8)
O3 Fe N2 81.03(7)
O5 Fe N2 155.35(7)
O1 Fe N2 79.45(7)
O7 Fe N2 90.01(7)
O3 Fe N1 147.42(6)
O5 Fe N1 81.66(7)
O1 Fe N1 81.16(6)
O7 Fe N1 80.37(8)
N2 Fe N1 73.79(7)
O3 Fe N3 73.07(6)
O5 Fe N3 72.78(6)
O1 Fe N3 72.51(6)
O7 Fe N3 126.11(8)
N2 Fe N3 128.58(6)
N1 Fe N3 139.31(6)
C14 O1 Fe 120.96(14)
C16 O3 Fe 123.84(14)
C18 O5 Fe 122.78(14)
Fe O7 H22 119(2)
Fe O7 H23 113(2)
H22 O7 H23 111(3)
H20 O8 H21 109(3)
C1 N1 C12 118.0(2)
C1 N1 Fe 126.30(19)
C12 N1 Fe 115.67(14)
C10 N2 C11 117.7(2)
C10 N2 Fe 126.26(17)
C11 N2 Fe 115.68(15)
C17 N3 C15 113.89(19)
C17 N3 C13 111.76(18)
C15 N3 C13 113.18(18)
C17 N3 Fe 108.72(13)
C15 N3 Fe 105.03(13)
C13 N3 Fe 103.37(14)
N1 C1 C2 122.8(3)
N1 C1 H1 115.7(16)
C2 C1 H1 121.5(16)
C3 C2 C1 119.2(3)
C3 C2 H2 119(2)
C1 C2 H2 122(2)
C2 C3 C4 120.2(3)
C2 C3 H3 123.8(19)
C4 C3 H3 116.1(19)
C12 C4 C3 116.7(3)
C12 C4 C5 119.2(3)
C3 C4 C5 124.1(3)
C6 C5 C4 121.5(3)
C6 C5 H5 122(2)
C4 C5 H5 117(2)
C5 C6 C7 121.1(3)
C5 C6 H6 121.3(16)
C7 C6 H6 117.6(16)
C11 C7 C8 117.5(2)
C11 C7 C6 118.8(3)
C8 C7 C6 123.7(3)
C9 C8 C7 119.3(3)
C9 C8 H8 118.9(16)
C7 C8 H8 121.9(16)
C8 C9 C10 119.9(3)
C8 C9 H9 121.3(18)
C10 C9 H9 118.7(18)
N2 C10 C9 122.7(3)
N2 C10 H10 116.0(15)
C9 C10 H10 121.2(15)
N2 C11 C7 122.8(2)
N2 C11 C12 117.1(2)
C7 C11 C12 120.1(2)
N1 C12 C4 123.2(2)
N1 C12 C11 117.4(2)
C4 C12 C11 119.4(2)
N3 C13 C14 108.38(18)
N3 C13 H13A 109.4(16)
C14 C13 H13A 105.9(16)
N3 C13 H13B 112.9(16)
C14 C13 H13B 109.6(16)
H13A C13 H13B 110(2)
O2 C14 O1 124.2(2)
O2 C14 C13 119.8(2)
O1 C14 C13 115.98(19)
N3 C15 C16 108.7(2)
N3 C15 H15A 110.4(14)
C16 C15 H15A 106.4(13)
N3 C15 H15B 113.0(14)
C16 C15 H15B 111.5(14)
H15A C15 H15B 106.6(19)
O4 C16 O3 124.4(2)
O4 C16 C15 121.3(2)
O3 C16 C15 114.33(19)
N3 C17 C18 110.55(19)
N3 C17 H17B 113.4(15)
C18 C17 H17B 108.9(16)
N3 C17 H17A 108.2(14)
C18 C17 H17A 107.8(14)
H17B C17 H17A 108(2)
O6 C18 O5 125.0(2)
O6 C18 C17 118.9(2)
O5 C18 C17 116.09(19)

loop_
_geom_bond_atom_site_label_1
_geom_bond_atom_site_label_2
_geom_bond_site_symmetry_2
_geom_bond_distance
_geom_bond_publ_flag
Fe O3 . 2.0054(15) y
Fe O5 . 2.0208(15) y
Fe O1 . 2.0316(15) y
Fe O7 . 2.0744(16) y
Fe N2 . 2.2311(19) y
Fe N1 . 2.2370(19) y
Fe N3 . 2.3381(19) y
O1 C14 . 1.281(3) ?
O2 C14 . 1.232(3) ?
O3 C16 . 1.307(3) ?
O4 C16 . 1.211(3) ?
O5 C18 . 1.277(3) ?
O6 C18 . 1.232(3) ?
O7 H22 . .92(4) ?
O7 H23 . .79(4) ?
O8 H20 . .81(3) ?
O8 H21 . .83(3) ?
N1 C1 . 1.332(3) ?
N1 C12 . 1.355(3) ?
N2 C10 . 1.324(3) ?
N2 C11 . 1.363(3) ?
N3 C17 . 1.464(3) ?
N3 C15 . 1.465(3) ?
N3 C13 . 1.473(3) ?
C1 C2 . 1.395(4) ?
C1 H1 . .96(3) ?
C2 C3 . 1.357(5) ?
C2 H2 . .95(3) ?
C3 C4 . 1.413(4) ?
C3 H3 . .97(3) ?
C4 C12 . 1.400(3) ?
C4 C5 . 1.424(4) ?
C5 C6 . 1.340(5) ?
C5 H5 . .81(3) ?
C6 C7 . 1.434(4) ?
C6 H6 . .97(3) ?
C7 C11 . 1.400(3) ?
C7 C8 . 1.400(4) ?
C8 C9 . 1.358(4) ?
C8 H8 . .96(3) ?
C9 C10 . 1.394(4) ?
C9 H9 . .94(3) ?
C10 H10 . .96(3) ?
C11 C12 . 1.436(3) ?
C13 C14 . 1.513(3) ?
C13 H13A . .92(2) ?
C13 H13B . .97(3) ?
C15 C16 . 1.515(3) ?
C15 H15A . 1.01(2) ?
C15 H15B . .96(2) ?
C17 C18 . 1.513(3) ?
C17 H17B . .95(3) ?
C17 H17A . 1.02(3) ?

loop_
_geom_hbond_atom_site_label_D
_geom_hbond_atom_site_label_H
_geom_hbond_atom_site_label_A
_geom_hbond_site_symmetry_A
_geom_hbond_distance_DH
_geom_hbond_distance_HA
_geom_hbond_distance_DA
_geom_hbond_angle_DHA
O8 H20 O6 1_555 .82(3) 2.00(3) 2.818(3) 176(4)
O8 H21 O3 4_566 .83(3) 2.16(3) 2.971(3) 164(4)
O7 H22 O2 1_565 .92(3) 1.79(3) 2.696(2) 168(3)
O7 H23 O8 2_555 .78(4) 1.95(4) 2.734(3) 176(4)
